data_4115833
loop_
_publ_author_name
'Eduardo Sola'
'Francisco Torres'
'M. Victoria Jim\'enez'
'Jose A. L\'opez'
'Silvia E. Ruiz'
'Fernando J. Lahoz'
'Anabel Elduque'
'Luis A. Oro'

_publ_contact_author_address
;
  Dr. Fernando J. Lahoz
  Departamento de Qu\'imica Inorg\'anica - I.C.M.A.
  Facultad de Ciencias
  Universidad de Zaragoza - C.S.I.C.
  50009 Zaragoza, Spain
;
_publ_contact_author_email lahoz@posta.unizar.es
_publ_contact_author_fax '+34 976 761187'
_publ_contact_author_name 'Dr. Fernando J. Lahoz'
_publ_contact_author_phone '+34 976 761147'
_publ_section_title
;
 Transmission of Trans Effects in Dinuclear Complexes
;
_journal_name_full 'Journal of the American Chemical Society'
_journal_page_first 11925
_journal_page_last 11932
_journal_paper_doi 10.1021/ja016213l
_journal_volume 123
_journal_year 2001
_chemical_formula_moiety ' C31 H53 Ir2 N2 O2 P2 1+, C F3 S O3 1-, 0.5 (C4 H10 O)'
_chemical_formula_sum 'C34 H58 F3 Ir2 N2 O5.5 P2 S'
_chemical_formula_weight 1118.22
_chemical_name_systematic
; 
 ? 
;
_space_group_IT_number 2
_symmetry_cell_setting triclinic
_symmetry_space_group_name_Hall '-P 1'
_symmetry_space_group_name_H-M 'P -1'
_atom_sites_solution_hydrogens geom
_atom_sites_solution_primary direct
_atom_sites_solution_secondary difmap
_audit_creation_method SHELXL-97
_cell_angle_alpha 100.799(2)
_cell_angle_beta 102.636(2)
_cell_angle_gamma 102.471(2)
_cell_formula_units_Z 4
_cell_length_a 11.7846(11)
_cell_length_b 18.3407(18)
_cell_length_c 20.285(2)
_cell_measurement_reflns_used 2803
_cell_measurement_temperature 173(2)
_cell_measurement_theta_max 21.41
_cell_measurement_theta_min 2.32
_cell_volume 4048.6(7)
_computing_cell_refinement 'SAINT+ v. 6.01 (Bruker AXS, 2000)'
_computing_data_collection 'SMART v. 5.611 (Bruker AXS, 2000)'
_computing_data_reduction 'SAINT+ v. 6.01 (Bruker AXS, 2000)'
_computing_molecular_graphics 'XP program, SHELXTL v6.10,Bruker2000'
_computing_publication_material 'XCIF program, SHELXTLv6.10,BrukerAXS'
_computing_structure_refinement 'SHELXL-97 (Sheldrick, 1997)'
_computing_structure_solution 'SHELXS-97 (Sheldrick, 1990)'
_diffrn_ambient_temperature 173(2)
_diffrn_detector_area_resol_mean 8.26
_diffrn_measured_fraction_theta_full 0.958
_diffrn_measured_fraction_theta_max 0.871
_diffrn_measurement_device_type 'Bruker SMART APEX CCD system'
_diffrn_measurement_method '\w rotations with narrow frames'
_diffrn_radiation_monochromator graphite
_diffrn_radiation_source 'fine-focus sealed tube'
_diffrn_radiation_type MoK\a
_diffrn_radiation_wavelength 0.71073
_diffrn_reflns_av_R_equivalents 0.0891
_diffrn_reflns_av_sigmaI/netI 0.2375
_diffrn_reflns_limit_h_max 14
_diffrn_reflns_limit_h_min -15
_diffrn_reflns_limit_k_max 24
_diffrn_reflns_limit_k_min -23
_diffrn_reflns_limit_l_max 27
_diffrn_reflns_limit_l_min -19
_diffrn_reflns_number 30883
_diffrn_reflns_theta_full 27.50
_diffrn_reflns_theta_max 28.79
_diffrn_reflns_theta_min 1.37
_diffrn_standards_decay_% 'no decay'
_exptl_absorpt_coefficient_mu 6.753
_exptl_absorpt_correction_T_max 0.7288
_exptl_absorpt_correction_T_min 0.4113
_exptl_absorpt_correction_type multi-scan
_exptl_absorpt_process_details
; SADABS: Area-Detector Absorption Correction. (1996)  Bruker-AXS 
  within SAINT+ package, v. 6.01.
;
_exptl_crystal_colour red
_exptl_crystal_density_diffrn 1.835
_exptl_crystal_description 'irregular block'
_exptl_crystal_F_000 2188
_exptl_crystal_size_max 0.16
_exptl_crystal_size_mid 0.06
_exptl_crystal_size_min 0.05
_refine_diff_density_max 3.576
_refine_diff_density_min -1.686
_refine_diff_density_rms 0.217
_refine_ls_extinction_method none
_refine_ls_goodness_of_fit_ref 0.746
_refine_ls_hydrogen_treatment mixed
_refine_ls_matrix_type full
_refine_ls_number_parameters 949
_refine_ls_number_reflns 18373
_refine_ls_number_restraints 21
_refine_ls_restrained_S_all 0.746
_refine_ls_R_factor_all 0.1385
_refine_ls_R_factor_gt 0.0568
_refine_ls_shift/su_max 0.034
_refine_ls_shift/su_mean 0.001
_refine_ls_structure_factor_coef Fsqd
_refine_ls_weighting_details 'w=1/[\s^2^(Fo^2^)+(0.0004P)^2^+0.0000P] where P=(Fo^2^+2Fc^2^)/3'
_refine_ls_weighting_scheme calc
_refine_ls_wR_factor_gt 0.0777
_refine_ls_wR_factor_ref 0.0923
_reflns_number_gt 7879
_reflns_number_total 18373
_reflns_threshold_expression >2sigma(I)
_cod_data_source_file ja016213l_s2_4.cif
_cod_data_source_block compound9
_cod_original_cell_volume 4048.5(7)
_cod_original_formula_sum 'C34 H58 F3 Ir2 N2 O5.50 P2 S'
_cod_database_code 4115833

loop_
_symmetry_equiv_pos_as_xyz
'x, y, z'
'-x, -y, -z'

loop_
_atom_site_label
_atom_site_type_symbol
_atom_site_fract_x
_atom_site_fract_y
_atom_site_fract_z
_atom_site_U_iso_or_equiv
_atom_site_adp_type
_atom_site_occupancy
_atom_site_symmetry_multiplicity
_atom_site_calc_flag
_atom_site_refinement_flags
Ir51 Ir 0.50837(4) 0.15387(3) 0.31302(3) 0.03232(14) Uani 1 1 d .
Ir52 Ir 0.33921(4) 0.20150(3) 0.24015(3) 0.03208(14) Uani 1 1 d .
P51 P 0.4801(3) 0.0256(2) 0.30939(18) 0.0373(9) Uani 1 1 d .
P52 P 0.2283(3) 0.28659(19) 0.21934(17) 0.0347(8) Uani 1 1 d .
O51 O 0.7229(8) 0.1615(5) 0.2598(6) 0.076(3) Uani 1 1 d .
O53 O 0.1338(7) 0.0655(5) 0.1554(5) 0.063(3) Uani 1 1 d .
N51 N 0.5050(7) 0.2671(5) 0.3046(4) 0.023(2) Uani 1 1 d .
H51 H 0.5568 0.2855 0.2792 0.002(12) Uiso 1 1 calc R
N52 N 0.3579(8) 0.1760(6) 0.3401(5) 0.038(3) Uani 1 1 d .
H52 H 0.3022 0.1300 0.3364 0.002(12) Uiso 1 1 calc R
C51 C 0.5242(9) 0.3186(7) 0.3668(7) 0.035(3) Uani 1 1 d .
C52 C 0.6035(11) 0.3909(7) 0.3834(7) 0.047(4) Uani 1 1 d .
H52A H 0.6469 0.4052 0.3515 0.010(7) Uiso 1 1 calc R
C53 C 0.6205(11) 0.4428(8) 0.4464(8) 0.055(4) Uani 1 1 d .
H53 H 0.6753 0.4922 0.4556 0.010(7) Uiso 1 1 calc R
C54 C 0.5654(11) 0.4278(7) 0.4937(7) 0.049(4) Uani 1 1 d .
H54 H 0.5806 0.4653 0.5361 0.010(7) Uiso 1 1 calc R
C55 C 0.4145(12) 0.3360(8) 0.5284(7) 0.056(4) Uani 1 1 d .
H55 H 0.4218 0.3734 0.5696 0.010(7) Uiso 1 1 calc R
C56 C 0.3388(11) 0.2648(8) 0.5153(7) 0.049(4) Uani 1 1 d .
H56 H 0.3007 0.2506 0.5494 0.010(7) Uiso 1 1 calc R
C57 C 0.3175(11) 0.2134(7) 0.4527(7) 0.044(4) Uani 1 1 d .
H57 H 0.2592 0.1655 0.4439 0.010(7) Uiso 1 1 calc R
C58 C 0.3740(10) 0.2256(7) 0.4014(7) 0.034(3) Uani 1 1 d .
C59 C 0.4593(10) 0.3002(7) 0.4157(6) 0.034(3) Uani 1 1 d .
C60 C 0.4843(11) 0.3560(7) 0.4809(7) 0.036(3) Uani 1 1 d .
C61 C 0.3407(10) -0.0156(7) 0.3309(6) 0.038(3) Uani 1 1 d .
H61 H 0.2767 0.0039 0.3042 0.033(10) Uiso 1 1 calc R
C62 C 0.3489(12) 0.0141(9) 0.4077(7) 0.079(7) Uani 1 1 d .
H62A H 0.284(5) -0.008(4) 0.4164(13) 0.071(5) Uiso 1 1 calc R
H62B H 0.358(7) 0.063(3) 0.4168(13) 0.071(5) Uiso 1 1 calc R
H62C H 0.410(6) 0.004(4) 0.4331(19) 0.071(5) Uiso 1 1 calc R
C63 C 0.2938(10) -0.1033(7) 0.3106(7) 0.065(6) Uani 1 1 d .
H63A H 0.346(5) -0.1238(15) 0.337(3) 0.071(5) Uiso 1 1 calc R
H63B H 0.288(6) -0.1213(14) 0.264(3) 0.071(5) Uiso 1 1 calc R
H63C H 0.219(6) -0.1173(12) 0.318(4) 0.071(5) Uiso 1 1 calc R
C64 C 0.6099(10) 0.0117(8) 0.3681(7) 0.048(4) Uani 1 1 d .
H64 H 0.6744 0.0168 0.3431 0.033(10) Uiso 1 1 calc R
C65 C 0.6600(10) 0.0746(6) 0.4335(6) 0.047(4) Uani 1 1 d .
H65A H 0.599(4) 0.078(3) 0.457(2) 0.071(5) Uiso 1 1 calc R
H65B H 0.688(6) 0.122(3) 0.4224(9) 0.071(5) Uiso 1 1 calc R
H65C H 0.725(6) 0.064(2) 0.463(2) 0.071(5) Uiso 1 1 calc R
C66 C 0.5914(11) -0.0724(7) 0.3817(7) 0.063(5) Uani 1 1 d .
H66A H 0.660(5) -0.0776(17) 0.403(4) 0.071(5) Uiso 1 1 calc R
H66B H 0.563(7) -0.107(2) 0.342(3) 0.071(5) Uiso 1 1 calc R
H66C H 0.541(6) -0.0788(17) 0.407(4) 0.071(5) Uiso 1 1 calc R
C67 C 0.4642(11) -0.0382(7) 0.2228(7) 0.043(4) Uani 1 1 d .
H67 H 0.4329 -0.0932 0.2234 0.033(10) Uiso 1 1 calc R
C68 C 0.3764(12) -0.0173(8) 0.1740(7) 0.082(8) Uani 1 1 d .
H68A H 0.404(4) 0.025(4) 0.170(3) 0.071(5) Uiso 1 1 calc R
H68B H 0.317(6) -0.018(5) 0.188(3) 0.071(5) Uiso 1 1 calc R
H68C H 0.359(6) -0.047(4) 0.137(3) 0.071(5) Uiso 1 1 calc R
C69 C 0.5781(11) -0.0286(8) 0.1997(7) 0.064(5) Uani 1 1 d .
H69A H 0.5553(15) -0.049(4) 0.143(3) 0.071(5) Uiso 1 1 calc R
H69B H 0.634(4) -0.063(3) 0.224(3) 0.071(5) Uiso 1 1 calc R
H69C H 0.629(4) 0.033(3) 0.216(3) 0.071(5) Uiso 1 1 calc R
C70 C 0.0995(10) 0.2819(8) 0.2551(6) 0.047(4) Uani 1 1 d .
H70 H 0.0685 0.3274 0.2481 0.033(10) Uiso 1 1 calc R
C71 C 0.1331(12) 0.2876(9) 0.3318(7) 0.091(8) Uani 1 1 d .
H71A H 0.069(5) 0.275(5) 0.3450(14) 0.071(5) Uiso 1 1 calc R
H71B H 0.172(7) 0.334(3) 0.3537(17) 0.071(5) Uiso 1 1 calc R
H71C H 0.177(7) 0.257(4) 0.3406(11) 0.071(5) Uiso 1 1 calc R
C72 C -0.0095(11) 0.2054(8) 0.2156(7) 0.068(5) Uani 1 1 d .
H72A H 0.017(3) 0.159(3) 0.224(3) 0.071(5) Uiso 1 1 calc R
H72B H -0.032(5) 0.202(2) 0.165(3) 0.071(5) Uiso 1 1 calc R
H72C H -0.081(5) 0.208(2) 0.234(3) 0.071(5) Uiso 1 1 calc R
C73 C 0.3284(10) 0.3832(7) 0.2640(7) 0.041(3) Uani 1 1 d .
H73 H 0.3732 0.3780 0.3100 0.033(10) Uiso 1 1 calc R
C74 C 0.4216(12) 0.4088(8) 0.2299(7) 0.068(5) Uani 1 1 d .
H74A H 0.382(2) 0.427(4) 0.185(3) 0.071(5) Uiso 1 1 calc R
H74B H 0.459(5) 0.362(3) 0.214(3) 0.071(5) Uiso 1 1 calc R
H74C H 0.492(5) 0.456(4) 0.266(2) 0.071(5) Uiso 1 1 calc R
C75 C 0.2648(13) 0.4475(7) 0.2819(8) 0.087(7) Uani 1 1 d .
H75A H 0.326(4) 0.494(3) 0.316(4) 0.071(5) Uiso 1 1 calc R
H75B H 0.198(6) 0.4276(18) 0.303(4) 0.071(5) Uiso 1 1 calc R
H75C H 0.229(6) 0.463(3) 0.238(3) 0.071(5) Uiso 1 1 calc R
C76 C 0.1756(10) 0.2889(7) 0.1292(7) 0.045(4) Uani 1 1 d .
H76 H 0.2504 0.3095 0.1155 0.033(10) Uiso 1 1 calc R
C77 C 0.1149(11) 0.2116(7) 0.0775(7) 0.064(5) Uani 1 1 d .
H77A H 0.044(5) 0.180(2) 0.095(2) 0.071(5) Uiso 1 1 calc R
H77B H 0.180(4) 0.179(2) 0.074(3) 0.071(5) Uiso 1 1 calc R
H77C H 0.078(6) 0.2204(8) 0.027(3) 0.071(5) Uiso 1 1 calc R
C78 C 0.0987(13) 0.3459(8) 0.1170(7) 0.084(7) Uani 1 1 d .
H78A H 0.066(6) 0.339(3) 0.068(3) 0.071(5) Uiso 1 1 calc R
H78B H 0.148(3) 0.397(3) 0.137(4) 0.071(5) Uiso 1 1 calc R
H78C H 0.034(5) 0.337(3) 0.138(4) 0.071(5) Uiso 1 1 calc R
C79 C 0.6384(11) 0.1549(8) 0.2820(7) 0.047(4) Uani 1 1 d .
C81 C 0.2142(11) 0.1226(7) 0.1901(6) 0.035(3) Uani 1 1 d .
C82 C 0.4057(9) 0.2093(6) 0.1550(6) 0.050(5) Uani 1 1 d .
H82A H 0.355(4) 0.186(4) 0.121(2) 0.040(15) Uiso 1 1 calc R
H82B H 0.462(5) 0.192(4) 0.1577(19) 0.040(15) Uiso 1 1 calc R
H82C H 0.426(6) 0.253(3) 0.154(2) 0.040(15) Uiso 1 1 calc R
S1 S 0.7912(3) 0.3976(2) 0.22038(18) 0.0418(9) Uani 1 1 d .
O4 O 0.7646(7) 0.4703(5) 0.2209(5) 0.057(3) Uani 1 1 d .
O5 O 0.7185(7) 0.3468(5) 0.2482(5) 0.058(3) Uani 1 1 d .
O6 O 0.9164(7) 0.4034(5) 0.2390(4) 0.056(3) Uani 1 1 d .
C33 C 0.7371(15) 0.3533(9) 0.1278(8) 0.057(4) Uani 1 1 d .
F1 F 0.6251(7) 0.3424(6) 0.1020(5) 0.105(4) Uani 1 1 d .
F2 F 0.7596(8) 0.2818(5) 0.1169(5) 0.103(3) Uani 1 1 d .
F3 F 0.8002(8) 0.3892(5) 0.0911(4) 0.088(3) Uani 1 1 d .
Ir1 Ir 1.01404(4) 0.72910(3) 0.32255(3) 0.02983(13) Uani 1 1 d U
Ir2 Ir 0.79133(4) 0.69970(3) 0.24760(3) 0.03175(14) Uani 1 1 d U
P1 P 1.0866(3) 0.66663(18) 0.40288(17) 0.0322(8) Uani 1 1 d .
P2 P 0.6464(3) 0.6817(2) 0.14608(17) 0.0382(9) Uani 1 1 d .
O1 O 1.0769(8) 0.8719(5) 0.4335(5) 0.055(3) Uani 1 1 d .
O3 O 0.6286(8) 0.5971(6) 0.3045(5) 0.061(3) Uani 1 1 d .
N1 N 0.9215(7) 0.6357(5) 0.2386(4) 0.0265(15) Uani 1 1 d U
H1 H 0.9028 0.5901 0.2526 0.002(12) Uiso 1 1 calc R
N2 N 0.9400(7) 0.7766(5) 0.2404(5) 0.027(2) Uani 1 1 d .
H2 H 0.9401 0.8278 0.2555 0.002(12) Uiso 1 1 calc R
C1 C 0.9794(9) 0.6284(7) 0.1844(6) 0.029(3) Uani 1 1 d U
C2 C 1.0046(11) 0.5595(8) 0.1570(6) 0.053(4) Uani 1 1 d .
H2A H 0.9864 0.5169 0.1768 0.010(7) Uiso 1 1 calc R
C3 C 1.0561(10) 0.5523(8) 0.1009(7) 0.041(4) Uani 1 1 d .
H3 H 1.0677 0.5042 0.0809 0.010(7) Uiso 1 1 calc R
C4 C 1.0890(11) 0.6134(9) 0.0757(6) 0.051(4) Uani 1 1 d .
H4 H 1.1278 0.6082 0.0393 0.010(7) Uiso 1 1 calc R
C5 C 1.1053(10) 0.7516(9) 0.0754(6) 0.048(4) Uani 1 1 d .
H5 H 1.1428 0.7472 0.0384 0.010(7) Uiso 1 1 calc R
C6 C 1.0890(9) 0.8211(8) 0.1021(6) 0.037(3) Uani 1 1 d .
H6 H 1.1139 0.8644 0.0842 0.010(7) Uiso 1 1 calc R
C7 C 1.0331(9) 0.8268(7) 0.1579(6) 0.037(3) Uani 1 1 d .
H7 H 1.0209 0.8749 0.1772 0.010(7) Uiso 1 1 calc R
C8 C 0.9959(9) 0.7641(7) 0.1850(6) 0.028(3) Uani 1 1 d .
C9 C 1.0176(9) 0.6952(7) 0.1571(6) 0.034(3) Uani 1 1 d .
C10 C 1.0689(11) 0.6851(8) 0.1003(6) 0.039(3) Uani 1 1 d .
C11 C 1.2453(9) 0.6752(6) 0.4069(6) 0.030(3) Uani 1 1 d U
H11 H 1.2727 0.6391 0.4342 0.033(10) Uiso 1 1 calc R
C12 C 1.2574(10) 0.6506(7) 0.3352(7) 0.063(5) Uani 1 1 d .
H12A H 1.228(7) 0.680(3) 0.309(2) 0.071(5) Uiso 1 1 calc R
H12B H 1.216(6) 0.601(3) 0.317(2) 0.071(5) Uiso 1 1 calc R
H12C H 1.336(5) 0.656(4) 0.3369(8) 0.071(5) Uiso 1 1 calc R
C13 C 1.3250(10) 0.7577(7) 0.4445(7) 0.061(5) Uani 1 1 d .
H13A H 1.402(5) 0.7580(11) 0.453(4) 0.071(5) Uiso 1 1 calc R
H13B H 1.308(5) 0.773(2) 0.484(3) 0.071(5) Uiso 1 1 calc R
H13C H 1.310(5) 0.789(2) 0.418(2) 0.071(5) Uiso 1 1 calc R
C14 C 1.0195(10) 0.5638(7) 0.3790(6) 0.040(3) Uani 1 1 d .
H14 H 1.0095 0.5464 0.3278 0.033(10) Uiso 1 1 calc R
C15 C 1.0963(11) 0.5142(6) 0.4147(6) 0.054(5) Uani 1 1 d .
H15A H 1.113(6) 0.530(3) 0.458(3) 0.071(5) Uiso 1 1 calc R
H15B H 1.160(5) 0.518(4) 0.402(4) 0.071(5) Uiso 1 1 calc R
H15C H 1.057(4) 0.468(3) 0.403(4) 0.071(5) Uiso 1 1 calc R
C16 C 0.8915(11) 0.5426(8) 0.3894(7) 0.062(5) Uani 1 1 d .
H16A H 0.847(3) 0.485(3) 0.362(3) 0.071(5) Uiso 1 1 calc R
H16B H 0.842(3) 0.579(3) 0.370(3) 0.071(5) Uiso 1 1 calc R
H16C H 0.8978(11) 0.549(4) 0.443(3) 0.071(5) Uiso 1 1 calc R
C17 C 1.0815(10) 0.7074(7) 0.4919(6) 0.033(3) Uani 1 1 d .
H17 H 1.1335 0.7615 0.5035 0.033(10) Uiso 1 1 calc R
C18 C 1.1417(11) 0.6732(7) 0.5490(6) 0.054(4) Uani 1 1 d .
H18A H 1.138(6) 0.701(3) 0.595(3) 0.071(5) Uiso 1 1 calc R
H18B H 1.228(5) 0.679(4) 0.549(2) 0.071(5) Uiso 1 1 calc R
H18C H 1.099(4) 0.618(3) 0.540(2) 0.071(5) Uiso 1 1 calc R
C19 C 0.9605(10) 0.7174(7) 0.4974(6) 0.051(5) Uani 1 1 d .
H19A H 0.916(4) 0.676(3) 0.498(5) 0.071(5) Uiso 1 1 calc R
H19B H 0.929(4) 0.733(5) 0.463(3) 0.071(5) Uiso 1 1 calc R
H19C H 0.9691(14) 0.750(4) 0.534(3) 0.071(5) Uiso 1 1 calc R
C20 C 0.5909(13) 0.5829(8) 0.0927(7) 0.062(4) Uani 1 1 d .
H20 H 0.5361 0.5845 0.0481 0.033(10) Uiso 1 1 calc R
C21 C 0.6959(11) 0.5555(8) 0.0737(7) 0.067(6) Uani 1 1 d .
H21A H 0.737(5) 0.543(5) 0.109(3) 0.071(5) Uiso 1 1 calc R
H21B H 0.743(5) 0.593(3) 0.063(4) 0.071(5) Uiso 1 1 calc R
H21C H 0.668(2) 0.516(4) 0.038(4) 0.071(5) Uiso 1 1 calc R
C22 C 0.5173(13) 0.5269(8) 0.1231(8) 0.089(6) Uani 1 1 d .
H22A H 0.485(6) 0.470(3) 0.087(2) 0.071(5) Uiso 1 1 calc R
H22B H 0.441(5) 0.547(2) 0.133(3) 0.071(5) Uiso 1 1 calc R
H22C H 0.573(3) 0.523(3) 0.172(3) 0.071(5) Uiso 1 1 calc R
C23 C 0.7159(11) 0.7388(8) 0.0929(6) 0.043(4) Uani 1 1 d .
H23 H 0.7992 0.7322 0.0986 0.033(10) Uiso 1 1 calc R
C24 C 0.7307(11) 0.8231(8) 0.1181(7) 0.065(5) Uani 1 1 d .
H24A H 0.789(6) 0.8549(19) 0.093(3) 0.071(5) Uiso 1 1 calc R
H24B H 0.771(6) 0.8408(15) 0.174(3) 0.071(5) Uiso 1 1 calc R
H24C H 0.643(5) 0.8349(12) 0.106(3) 0.071(5) Uiso 1 1 calc R
C25 C 0.6540(11) 0.7138(8) 0.0134(7) 0.068(5) Uani 1 1 d .
H25A H 0.568(5) 0.720(4) 0.0045(9) 0.071(5) Uiso 1 1 calc R
H25B H 0.650(5) 0.657(3) -0.0053(14) 0.071(5) Uiso 1 1 calc R
H25C H 0.703(4) 0.747(3) -0.0114(16) 0.071(5) Uiso 1 1 calc R
C26 C 0.5122(11) 0.7138(9) 0.1546(8) 0.056(4) Uani 1 1 d .
H26 H 0.5409 0.7711 0.1722 0.033(10) Uiso 1 1 calc R
C27 C 0.4471(12) 0.6848(9) 0.2065(7) 0.090(7) Uani 1 1 d .
H27A H 0.396(6) 0.717(3) 0.218(3) 0.071(5) Uiso 1 1 calc R
H27B H 0.506(4) 0.686(4) 0.249(3) 0.071(5) Uiso 1 1 calc R
H27C H 0.398(6) 0.632(4) 0.1858(19) 0.071(5) Uiso 1 1 calc R
C28 C 0.4147(12) 0.6983(10) 0.0860(8) 0.096(7) Uani 1 1 d .
H28A H 0.392(4) 0.638(3) 0.059(2) 0.071(5) Uiso 1 1 calc R
H28B H 0.448(3) 0.733(3) 0.053(2) 0.071(5) Uiso 1 1 calc R
H28C H 0.335(5) 0.713(4) 0.0970(9) 0.071(5) Uiso 1 1 calc R
C29 C 1.0542(11) 0.8151(7) 0.3868(7) 0.036(3) Uani 1 1 d .
C31 C 0.6921(11) 0.6359(8) 0.2798(7) 0.052(4) Uani 1 1 d .
C32 C 0.7410(10) 0.7945(8) 0.2947(6) 0.069(6) Uani 1 1 d .
H32A H 0.676(5) 0.7785(11) 0.308(3) 0.040(15) Uiso 1 1 calc R
H32B H 0.727(6) 0.823(3) 0.265(2) 0.040(15) Uiso 1 1 calc R
H32C H 0.799(4) 0.822(3) 0.331(3) 0.040(15) Uiso 1 1 calc R
S51 S 1.0005(3) 0.0123(2) 0.3047(2) 0.0495(10) Uani 1 1 d .
O54 O 1.0271(8) -0.0614(5) 0.3055(5) 0.064(3) Uani 1 1 d .
O55 O 1.1032(8) 0.0733(5) 0.3086(5) 0.065(3) Uani 1 1 d .
O56 O 0.8904(8) 0.0073(6) 0.2558(6) 0.101(4) Uani 1 1 d .
C83 C 0.9698(14) 0.0371(10) 0.3877(9) 0.071(5) Uani 1 1 d .
F4 F 0.8864(7) -0.0127(5) 0.3980(5) 0.092(3) Uani 1 1 d .
F5 F 1.0686(9) 0.0519(5) 0.4403(5) 0.099(3) Uani 1 1 d .
F6 F 0.9340(9) 0.1028(5) 0.3939(6) 0.115(4) Uani 1 1 d .
O90 O 0.7126(14) 0.0632(8) 0.0263(7) 0.131(5) Uani 1 1 d .
C90 C 0.8567(17) -0.0079(12) 0.0240(10) 0.124(8) Uani 1 1 d .
C91 C 0.781(2) 0.0276(12) 0.0694(11) 0.123(8) Uani 1 1 d .
C92 C 0.649(2) 0.0999(12) 0.0663(12) 0.133(9) Uani 1 1 d .
C93 C 0.5619(18) 0.1273(13) 0.0173(11) 0.143(9) Uani 1 1 d .

loop_
_atom_site_aniso_label
_atom_site_aniso_U_11
_atom_site_aniso_U_22
_atom_site_aniso_U_33
_atom_site_aniso_U_23
_atom_site_aniso_U_13
_atom_site_aniso_U_12
Ir51 0.0236(3) 0.0398(3) 0.0322(3) 0.0112(3) 0.0069(2) 0.0043(2)
Ir52 0.0239(3) 0.0407(3) 0.0302(3) 0.0121(3) 0.0062(2) 0.0040(2)
P51 0.0270(19) 0.049(2) 0.032(2) 0.0085(18) 0.0061(16) 0.0053(17)
P52 0.0330(19) 0.045(2) 0.027(2) 0.0130(17) 0.0073(16) 0.0100(17)
O51 0.056(7) 0.071(7) 0.123(10) 0.036(7) 0.058(7) 0.021(6)
O53 0.033(5) 0.075(7) 0.053(7) 0.002(6) -0.006(5) -0.015(5)
N51 0.013(5) 0.029(6) 0.019(6) 0.001(5) 0.005(4) -0.004(4)
N52 0.046(7) 0.042(7) 0.014(6) 0.011(5) -0.004(5) -0.002(5)
C51 0.012(6) 0.047(9) 0.042(9) 0.023(7) 0.002(6) -0.002(6)
C52 0.043(9) 0.037(9) 0.051(10) 0.000(7) 0.018(8) -0.004(7)
C53 0.029(8) 0.052(10) 0.084(13) 0.016(10) 0.019(9) 0.010(7)
C54 0.042(9) 0.034(9) 0.045(10) -0.020(7) -0.008(7) 0.001(7)
C55 0.065(11) 0.063(11) 0.034(9) -0.004(8) 0.000(8) 0.036(9)
C56 0.043(9) 0.076(12) 0.039(10) 0.035(9) 0.013(8) 0.020(8)
C57 0.049(9) 0.044(9) 0.044(10) 0.009(8) 0.021(8) 0.015(7)
C58 0.028(7) 0.037(8) 0.043(9) 0.023(7) 0.013(7) 0.003(6)
C59 0.028(7) 0.056(9) 0.017(7) 0.012(6) 0.000(6) 0.012(7)
C60 0.031(8) 0.046(9) 0.045(9) 0.022(7) 0.014(7) 0.025(7)
C61 0.019(7) 0.059(10) 0.041(9) 0.020(7) 0.002(6) 0.018(6)
C62 0.075(12) 0.152(18) 0.053(12) 0.047(11) 0.032(10) 0.084(12)
C63 0.013(7) 0.069(12) 0.122(16) 0.058(11) 0.008(8) 0.007(7)
C64 0.027(8) 0.065(11) 0.051(10) 0.003(8) 0.001(7) 0.032(7)
C65 0.054(9) 0.030(8) 0.038(9) 0.012(7) -0.021(7) -0.002(7)
C66 0.047(9) 0.053(11) 0.076(13) 0.005(9) -0.002(8) 0.017(8)
C67 0.053(9) 0.027(8) 0.054(10) 0.008(7) 0.018(8) 0.017(7)
C68 0.106(15) 0.138(18) 0.078(14) 0.089(13) 0.074(12) 0.089(14)
C69 0.052(10) 0.083(12) 0.065(12) 0.009(9) 0.039(9) 0.017(9)
C70 0.039(8) 0.074(11) 0.032(9) 0.022(8) 0.004(7) 0.021(8)
C71 0.074(12) 0.18(2) 0.053(13) 0.050(12) 0.022(10) 0.073(13)
C72 0.051(10) 0.091(13) 0.079(13) 0.055(10) 0.024(9) 0.019(9)
C73 0.031(8) 0.038(9) 0.047(9) 0.008(7) 0.003(7) 0.004(7)
C74 0.062(11) 0.050(10) 0.072(12) 0.030(9) -0.018(9) -0.004(8)
C75 0.116(15) 0.032(10) 0.087(14) 0.006(9) -0.013(11) 0.014(10)
C76 0.023(7) 0.049(9) 0.060(10) 0.037(8) -0.005(7) -0.004(7)
C77 0.042(9) 0.059(11) 0.068(12) -0.006(9) 0.001(8) -0.003(8)
C78 0.123(15) 0.098(14) 0.036(10) 0.047(10) -0.003(9) 0.040(12)
C79 0.026(8) 0.065(10) 0.046(10) 0.009(8) 0.004(7) 0.015(7)
C81 0.050(9) 0.052(9) 0.021(8) 0.027(7) 0.024(7) 0.020(7)
C82 0.032(8) 0.049(10) 0.044(10) -0.017(7) 0.007(7) -0.010(7)
S1 0.038(2) 0.044(2) 0.044(2) 0.0170(19) 0.0129(18) 0.0063(18)
O4 0.059(6) 0.053(7) 0.068(7) 0.026(5) 0.023(5) 0.023(5)
O5 0.050(6) 0.058(7) 0.066(7) 0.027(6) 0.020(5) 0.000(5)
O6 0.041(6) 0.067(7) 0.058(7) 0.022(5) 0.001(5) 0.017(5)
C33 0.072(12) 0.048(11) 0.063(13) 0.025(9) 0.034(10) 0.014(9)
F1 0.043(6) 0.162(10) 0.075(8) 0.022(6) -0.011(5) -0.007(6)
F2 0.109(8) 0.081(8) 0.103(9) -0.002(6) 0.024(6) 0.018(6)
F3 0.088(7) 0.109(8) 0.055(7) 0.022(5) 0.021(5) 0.001(6)
Ir1 0.0254(3) 0.0328(3) 0.0270(3) 0.0115(2) 0.0021(2) 0.0005(2)
Ir2 0.0270(3) 0.0392(3) 0.0259(3) 0.0108(2) 0.0045(2) 0.0027(2)
P1 0.0251(18) 0.035(2) 0.035(2) 0.0125(16) 0.0044(16) 0.0041(15)
P2 0.0274(19) 0.056(3) 0.030(2) 0.0147(18) 0.0064(16) 0.0067(17)
O1 0.060(6) 0.052(7) 0.054(7) 0.017(5) 0.006(5) 0.023(5)
O3 0.043(6) 0.071(8) 0.051(7) 0.009(6) 0.000(5) -0.006(5)
N1 0.027(3) 0.022(3) 0.030(3) 0.013(2) 0.013(3) -0.005(2)
N2 0.024(5) 0.008(5) 0.037(6) 0.005(4) 0.000(5) -0.012(4)
C1 0.024(7) 0.032(7) 0.024(6) 0.002(5) 0.006(5) -0.001(5)
C2 0.052(9) 0.057(10) 0.023(8) -0.010(7) -0.019(7) 0.008(8)
C3 0.035(8) 0.042(9) 0.043(10) -0.006(7) 0.009(7) 0.018(7)
C4 0.046(9) 0.081(12) 0.027(9) -0.006(8) 0.027(7) 0.016(9)
C5 0.023(7) 0.102(13) 0.016(8) 0.010(8) 0.009(6) 0.007(8)
C6 0.016(7) 0.066(10) 0.025(8) 0.024(7) -0.005(6) -0.001(7)
C7 0.025(7) 0.044(9) 0.036(9) 0.015(7) -0.004(6) 0.006(6)
C8 0.018(6) 0.030(8) 0.030(8) 0.006(6) -0.004(6) 0.005(6)
C9 0.018(7) 0.046(9) 0.034(8) 0.012(7) 0.004(6) 0.000(6)
C10 0.032(8) 0.053(10) 0.020(8) 0.006(7) -0.003(6) 0.001(7)
C11 0.025(4) 0.031(5) 0.034(5) 0.010(4) -0.003(4) 0.014(4)
C12 0.032(8) 0.063(11) 0.099(15) 0.024(9) 0.018(9) 0.018(8)
C13 0.029(8) 0.063(11) 0.095(14) 0.029(9) 0.029(8) 0.002(7)
C14 0.032(8) 0.050(9) 0.027(8) -0.002(7) -0.002(6) 0.010(7)
C15 0.057(10) 0.038(9) 0.062(11) 0.021(8) 0.006(8) 0.006(7)
C16 0.045(9) 0.083(12) 0.049(10) 0.027(8) 0.005(8) -0.001(8)
C17 0.039(8) 0.041(8) 0.017(7) 0.011(6) 0.010(6) -0.001(6)
C18 0.069(10) 0.051(10) 0.033(9) 0.007(7) 0.001(8) 0.017(8)
C19 0.064(10) 0.061(11) 0.033(9) 0.005(7) 0.017(8) 0.025(8)
C20 0.052(10) 0.058(11) 0.050(11) -0.012(8) 0.003(8) -0.006(8)
C21 0.056(10) 0.081(13) 0.049(11) 0.011(9) -0.015(8) 0.022(9)
C22 0.077(12) 0.086(14) 0.074(13) 0.026(10) 0.009(10) -0.031(10)
C23 0.043(8) 0.060(10) 0.023(8) 0.012(7) 0.009(7) 0.001(7)
C24 0.042(9) 0.072(12) 0.065(12) 0.015(9) 0.010(8) -0.013(8)
C25 0.049(9) 0.108(14) 0.036(10) 0.019(9) 0.003(8) 0.004(9)
C26 0.038(9) 0.081(12) 0.063(12) 0.039(9) 0.022(8) 0.016(8)
C27 0.050(10) 0.156(19) 0.055(12) 0.009(11) 0.015(9) 0.023(11)
C28 0.061(11) 0.17(2) 0.057(13) 0.043(12) -0.003(9) 0.046(12)
C29 0.047(8) 0.035(8) 0.038(9) 0.023(7) 0.013(7) 0.023(7)
C31 0.033(9) 0.063(11) 0.040(10) 0.016(8) -0.021(7) -0.001(8)
C32 0.035(9) 0.127(16) 0.041(10) 0.037(10) -0.008(7) 0.018(9)
S51 0.032(2) 0.047(2) 0.063(3) 0.014(2) 0.007(2) 0.0016(18)
O54 0.065(7) 0.039(6) 0.092(8) 0.014(6) 0.024(6) 0.022(5)
O55 0.051(6) 0.060(7) 0.070(8) 0.023(6) 0.011(5) -0.011(5)
O56 0.052(7) 0.107(10) 0.114(11) 0.038(8) -0.026(7) 0.003(7)
C83 0.032(9) 0.076(14) 0.079(14) -0.002(11) 0.007(9) -0.011(9)
F4 0.063(6) 0.078(7) 0.133(9) 0.008(6) 0.065(6) -0.009(5)
F5 0.095(8) 0.109(8) 0.072(8) -0.003(6) 0.039(6) -0.015(7)
F6 0.114(9) 0.078(8) 0.175(11) 0.019(7) 0.077(8) 0.040(7)
O90 0.162(14) 0.150(14) 0.082(12) 0.011(10) 0.016(10) 0.075(11)
C90 0.126(17) 0.16(2) 0.088(17) 0.034(15) 0.013(14) 0.067(16)
C91 0.15(2) 0.104(18) 0.103(19) 0.036(14) -0.019(16) 0.046(15)
C92 0.18(2) 0.13(2) 0.14(2) 0.056(17) 0.08(2) 0.101(18)
C93 0.116(18) 0.15(2) 0.12(2) -0.029(16) -0.014(15) 0.047(16)

loop_
_atom_type_symbol
_atom_type_description
_atom_type_scat_dispersion_real
_atom_type_scat_dispersion_imag
_atom_type_scat_source
C C 0.0033 0.0016 'International Tables Vol C Tables 4.2.6.8 and 6.1.1.4'
H H 0.0000 0.0000 'International Tables Vol C Tables 4.2.6.8 and 6.1.1.4'
N N 0.0061 0.0033 'International Tables Vol C Tables 4.2.6.8 and 6.1.1.4'
O O 0.0106 0.0060 'International Tables Vol C Tables 4.2.6.8 and 6.1.1.4'
F F 0.0171 0.0103 'International Tables Vol C Tables 4.2.6.8 and 6.1.1.4'
P P 0.1023 0.0942 'International Tables Vol C Tables 4.2.6.8 and 6.1.1.4'
S S 0.1246 0.1234 'International Tables Vol C Tables 4.2.6.8 and 6.1.1.4'
Ir Ir -1.4442 7.9887 'International Tables Vol C Tables 4.2.6.8 and 6.1.1.4'

loop_
_geom_angle_atom_site_label_1
_geom_angle_atom_site_label_2
_geom_angle_atom_site_label_3
_geom_angle
C79 Ir51 N52 166.2(5)
C79 Ir51 N51 94.6(5)
N52 Ir51 N51 72.0(3)
C79 Ir51 P51 90.4(4)
N52 Ir51 P51 102.4(3)
N51 Ir51 P51 170.3(2)
C79 Ir51 Ir52 116.2(4)
N52 Ir51 Ir52 52.7(2)
N51 Ir51 Ir52 50.2(2)
P51 Ir51 Ir52 120.14(8)
C81 Ir52 N51 163.3(4)
C81 Ir52 C82 92.2(4)
N51 Ir52 C82 89.3(4)
C81 Ir52 N52 99.4(4)
N51 Ir52 N52 71.7(3)
C82 Ir52 N52 149.2(4)
C81 Ir52 P52 90.8(4)
N51 Ir52 P52 105.8(2)
C82 Ir52 P52 92.4(4)
N52 Ir52 P52 115.6(3)
C81 Ir52 Ir51 111.0(4)
N51 Ir52 Ir51 52.3(2)
C82 Ir52 Ir51 99.1(3)
N52 Ir52 Ir51 50.2(3)
P52 Ir52 Ir51 154.66(9)
C64 P51 C61 110.5(6)
C64 P51 C67 105.2(6)
C61 P51 C67 103.3(5)
C64 P51 Ir51 109.6(5)
C61 P51 Ir51 112.3(4)
C67 P51 Ir51 115.6(4)
C76 P52 C70 106.4(6)
C76 P52 C73 105.6(6)
C70 P52 C73 103.8(6)
C76 P52 Ir52 116.3(4)
C70 P52 Ir52 117.0(4)
C73 P52 Ir52 106.5(4)
C51 N51 Ir52 125.9(7)
C51 N51 Ir51 114.5(7)
Ir52 N51 Ir51 77.5(3)
C58 N52 Ir51 118.3(8)
C58 N52 Ir52 127.0(8)
Ir51 N52 Ir52 77.1(3)
N51 C51 C52 121.6(11)
N51 C51 C59 120.8(11)
C52 C51 C59 117.6(12)
C51 C52 C53 120.8(13)
C54 C53 C52 123.8(14)
C53 C54 C60 119.0(13)
C56 C55 C60 121.1(12)
C55 C56 C57 119.8(13)
C56 C57 C58 125.2(13)
N52 C58 C57 127.0(12)
N52 C58 C59 117.2(11)
C57 C58 C59 115.8(12)
C51 C59 C60 118.6(12)
C51 C59 C58 120.5(11)
C60 C59 C58 120.8(11)
C54 C60 C59 120.2(12)
C54 C60 C55 122.7(13)
C59 C60 C55 116.9(12)
C62 C61 C63 109.2(11)
C62 C61 P51 111.9(9)
C63 C61 P51 116.8(8)
C65 C64 C66 113.3(11)
C65 C64 P51 112.7(8)
C66 C64 P51 114.6(9)
C68 C67 C69 108.4(12)
C68 C67 P51 105.3(9)
C69 C67 P51 114.5(9)
C71 C70 C72 109.8(11)
C71 C70 P52 112.2(9)
C72 C70 P52 112.5(9)
C74 C73 C75 110.8(12)
C74 C73 P52 113.5(9)
C75 C73 P52 116.0(8)
C77 C76 C78 110.0(11)
C77 C76 P52 116.2(9)
C78 C76 P52 114.8(10)
O51 C79 Ir51 174.0(12)
O53 C81 Ir52 175.6(11)
O5 S1 O6 116.6(6)
O5 S1 O4 115.9(6)
O6 S1 O4 113.3(5)
O5 S1 C33 102.5(6)
O6 S1 C33 106.0(7)
O4 S1 C33 99.6(7)
F1 C33 F3 110.8(14)
F1 C33 F2 106.8(13)
F3 C33 F2 102.8(13)
F1 C33 S1 114.8(11)
F3 C33 S1 112.9(11)
F2 C33 S1 107.8(11)
C29 Ir1 N1 163.9(5)
C29 Ir1 N2 94.6(4)
N1 Ir1 N2 74.3(3)
C29 Ir1 P1 91.0(4)
N1 Ir1 P1 100.1(3)
N2 Ir1 P1 174.4(2)
C29 Ir1 Ir2 111.1(4)
N1 Ir1 Ir2 52.8(2)
N2 Ir1 Ir2 50.0(2)
P1 Ir1 Ir2 127.07(8)
C31 Ir2 N2 162.3(5)
C31 Ir2 C32 91.5(6)
N2 Ir2 C32 87.2(4)
C31 Ir2 N1 99.2(5)
N2 Ir2 N1 74.6(3)
C32 Ir2 N1 151.4(4)
C31 Ir2 P2 92.4(4)
N2 Ir2 P2 105.3(3)
C32 Ir2 P2 91.3(3)
N1 Ir2 P2 114.4(2)
C31 Ir2 Ir1 110.4(4)
N2 Ir2 Ir1 52.7(2)
C32 Ir2 Ir1 100.8(3)
N1 Ir2 Ir1 50.6(2)
P2 Ir2 Ir1 153.62(8)
C14 P1 C11 103.5(5)
C14 P1 C17 109.7(6)
C11 P1 C17 106.5(5)
C14 P1 Ir1 114.2(4)
C11 P1 Ir1 107.8(4)
C17 P1 Ir1 114.2(4)
C20 P2 C26 106.1(7)
C20 P2 C23 105.8(6)
C26 P2 C23 106.0(6)
C20 P2 Ir2 115.0(5)
C26 P2 Ir2 116.1(5)
C23 P2 Ir2 107.0(4)
C1 N1 Ir1 113.5(6)
C1 N1 Ir2 125.7(7)
Ir1 N1 Ir2 76.5(3)
C8 N2 Ir2 123.6(7)
C8 N2 Ir1 110.5(7)
Ir2 N2 Ir1 77.3(3)
C2 C1 N1 122.2(12)
C2 C1 C9 118.4(12)
N1 C1 C9 119.4(10)
C3 C2 C1 121.3(14)
C4 C3 C2 119.5(12)
C3 C4 C10 123.2(12)
C6 C5 C10 123.1(12)
C5 C6 C7 117.7(12)
C8 C7 C6 122.2(12)
C9 C8 C7 117.6(12)
C9 C8 N2 125.3(11)
C7 C8 N2 117.1(10)
C8 C9 C10 122.9(12)
C8 C9 C1 118.8(11)
C10 C9 C1 118.2(12)
C4 C10 C9 119.1(13)
C4 C10 C5 124.3(13)
C9 C10 C5 116.4(12)
C12 C11 C13 112.0(10)
C12 C11 P1 109.3(8)
C13 C11 P1 111.5(8)
C16 C14 C15 109.1(10)
C16 C14 P1 112.3(9)
C15 C14 P1 116.2(8)
C19 C17 C18 113.1(10)
C19 C17 P1 114.4(8)
C18 C17 P1 116.1(9)
C22 C20 C21 112.2(13)
C22 C20 P2 114.9(10)
C21 C20 P2 109.6(9)
C24 C23 C25 108.8(12)
C24 C23 P2 112.7(9)
C25 C23 P2 116.0(9)
C28 C26 C27 106.3(11)
C28 C26 P2 115.0(10)
C27 C26 P2 117.2(10)
O1 C29 Ir1 175.5(11)
O3 C31 Ir2 176.2(13)
O56 S51 O55 116.7(7)
O56 S51 O54 114.3(6)
O55 S51 O54 113.9(6)
O56 S51 C83 103.8(7)
O55 S51 C83 104.0(7)
O54 S51 C83 101.6(8)
F4 C83 F5 108.4(16)
F4 C83 F6 105.7(14)
F5 C83 F6 105.7(13)
F4 C83 S51 115.0(12)
F5 C83 S51 111.7(11)
F6 C83 S51 109.8(13)
C92 O90 C91 106.7(18)
O90 C91 C90 104.8(18)
O90 C92 C93 107(2)

loop_
_geom_bond_atom_site_label_1
_geom_bond_atom_site_label_2
_geom_bond_distance
Ir51 C79 1.777(13)
Ir51 N52 2.064(9)
Ir51 N51 2.124(8)
Ir51 P51 2.288(4)
Ir51 Ir52 2.6209(7)
Ir52 C81 1.779(13)
Ir52 N51 2.062(8)
Ir52 C82 2.062(11)
Ir52 N52 2.140(9)
Ir52 P52 2.282(3)
P51 C64 1.819(12)
P51 C61 1.834(11)
P51 C67 1.866(12)
P52 C76 1.810(13)
P52 C70 1.813(12)
P52 C73 1.839(12)
O51 C79 1.172(12)
O53 C81 1.223(13)
N51 C51 1.366(13)
N52 C58 1.345(14)
C51 C52 1.379(14)
C51 C59 1.426(15)
C52 C53 1.389(16)
C53 C54 1.309(16)
C54 C60 1.391(15)
C55 C56 1.354(16)
C55 C60 1.446(16)
C56 C57 1.370(15)
C57 C58 1.379(15)
C58 C59 1.447(14)
C59 C60 1.441(15)
C61 C62 1.525(15)
C61 C63 1.526(14)
C64 C65 1.494(14)
C64 C66 1.594(16)
C67 C68 1.435(15)
C67 C69 1.503(14)
C70 C71 1.498(15)
C70 C72 1.616(16)
C73 C74 1.460(15)
C73 C75 1.557(15)
C76 C77 1.515(15)
C76 C78 1.545(16)
S1 O5 1.407(8)
S1 O6 1.416(8)
S1 O4 1.432(8)
S1 C33 1.809(16)
C33 F1 1.265(16)
C33 F3 1.325(14)
C33 F2 1.381(15)
Ir1 C29 1.746(13)
Ir1 N1 2.077(8)
Ir1 N2 2.130(9)
Ir1 P1 2.283(3)
Ir1 Ir2 2.6127(7)
Ir2 C31 1.787(15)
Ir2 N2 2.050(7)
Ir2 C32 2.088(13)
Ir2 N1 2.141(8)
Ir2 P2 2.287(3)
P1 C14 1.807(12)
P1 C11 1.825(11)
P1 C17 1.840(11)
P2 C20 1.824(12)
P2 C26 1.833(12)
P2 C23 1.837(12)
O1 C29 1.206(12)
O3 C31 1.177(14)
N1 C1 1.417(12)
N2 C8 1.429(13)
C1 C2 1.402(15)
C1 C9 1.461(15)
C2 C3 1.400(15)
C3 C4 1.336(16)
C4 C10 1.406(16)
C5 C6 1.359(16)
C5 C10 1.424(16)
C6 C7 1.428(14)
C7 C8 1.393(15)
C8 C9 1.386(14)
C9 C10 1.413(15)
C11 C12 1.487(15)
C11 C13 1.547(14)
C14 C16 1.545(14)
C14 C15 1.575(15)
C17 C19 1.501(14)
C17 C18 1.530(15)
C20 C22 1.508(17)
C20 C21 1.529(16)
C23 C24 1.494(15)
C23 C25 1.550(15)
C26 C28 1.532(16)
C26 C27 1.540(16)
S51 O56 1.423(9)
S51 O55 1.437(8)
S51 O54 1.453(8)
S51 C83 1.794(17)
C83 F4 1.272(15)
C83 F5 1.333(16)
C83 F6 1.354(18)
O90 C92 1.39(2)
O90 C91 1.40(2)
C90 C91 1.57(2)
C92 C93 1.51(3)

loop_
_geom_torsion_atom_site_label_1
_geom_torsion_atom_site_label_2
_geom_torsion_atom_site_label_3
_geom_torsion_atom_site_label_4
_geom_torsion
C79 Ir51 Ir52 C81 105.1(6)
N52 Ir51 Ir52 C81 -84.7(5)
N51 Ir51 Ir52 C81 178.0(5)
P51 Ir51 Ir52 C81 -2.1(4)
C79 Ir51 Ir52 N51 -72.9(5)
N52 Ir51 Ir52 N51 97.3(4)
P51 Ir51 Ir52 N51 179.9(3)
C79 Ir51 Ir52 C82 9.1(6)
N52 Ir51 Ir52 C82 179.4(5)
N51 Ir51 Ir52 C82 82.1(4)
P51 Ir51 Ir52 C82 -98.0(3)
C79 Ir51 Ir52 N52 -170.3(6)
N51 Ir51 Ir52 N52 -97.3(4)
P51 Ir51 Ir52 N52 82.6(4)
C79 Ir51 Ir52 P52 -106.8(5)
N52 Ir51 Ir52 P52 63.5(4)
N51 Ir51 Ir52 P52 -33.9(3)
P51 Ir51 Ir52 P52 146.1(2)
C79 Ir51 P51 C64 61.5(6)
N52 Ir51 P51 C64 -123.5(5)
N51 Ir51 P51 C64 -177.2(15)
Ir52 Ir51 P51 C64 -177.5(5)
C79 Ir51 P51 C61 -175.2(6)
N52 Ir51 P51 C61 -0.3(5)
N51 Ir51 P51 C61 -53.9(15)
Ir52 Ir51 P51 C61 -54.2(4)
C79 Ir51 P51 C67 -57.1(6)
N52 Ir51 P51 C67 117.8(5)
N51 Ir51 P51 C67 64.2(15)
Ir52 Ir51 P51 C67 63.9(4)
C81 Ir52 P52 C76 -62.4(5)
N51 Ir52 P52 C76 119.8(5)
C82 Ir52 P52 C76 29.8(5)
N52 Ir52 P52 C76 -163.3(5)
Ir51 Ir52 P52 C76 147.1(4)
C81 Ir52 P52 C70 64.9(6)
N51 Ir52 P52 C70 -112.9(5)
C82 Ir52 P52 C70 157.1(6)
N52 Ir52 P52 C70 -36.0(6)
Ir51 Ir52 P52 C70 -85.6(5)
C81 Ir52 P52 C73 -179.7(6)
N51 Ir52 P52 C73 2.6(5)
C82 Ir52 P52 C73 -87.4(5)
N52 Ir52 P52 C73 79.5(5)
Ir51 Ir52 P52 C73 29.9(5)
C81 Ir52 N51 C51 -117.8(15)
C82 Ir52 N51 C51 146.7(10)
N52 Ir52 N51 C51 -58.0(9)
P52 Ir52 N51 C51 54.3(9)
Ir51 Ir52 N51 C51 -111.3(10)
C81 Ir52 N51 Ir51 -6.5(15)
C82 Ir52 N51 Ir51 -102.0(4)
N52 Ir52 N51 Ir51 53.3(3)
P52 Ir52 N51 Ir51 165.65(15)
C79 Ir51 N51 C51 -115.4(8)
N52 Ir51 N51 C51 67.8(7)
P51 Ir51 N51 C51 123.6(13)
Ir52 Ir51 N51 C51 124.0(8)
C79 Ir51 N51 Ir52 120.6(4)
N52 Ir51 N51 Ir52 -56.1(3)
P51 Ir51 N51 Ir52 -0.3(16)
C79 Ir51 N52 C58 -86(2)
N51 Ir51 N52 C58 -72.0(9)
P51 Ir51 N52 C58 116.1(8)
Ir52 Ir51 N52 C58 -125.3(10)
C79 Ir51 N52 Ir52 40(2)
N51 Ir51 N52 Ir52 53.3(3)
P51 Ir51 N52 Ir52 -118.6(2)
C81 Ir52 N52 C58 -134.4(10)
N51 Ir52 N52 C58 60.2(10)
C82 Ir52 N52 C58 114.8(11)
P52 Ir52 N52 C58 -38.9(10)
Ir51 Ir52 N52 C58 115.9(10)
C81 Ir52 N52 Ir51 109.6(4)
N51 Ir52 N52 Ir51 -55.8(3)
C82 Ir52 N52 Ir51 -1.2(9)
P52 Ir52 N52 Ir51 -154.87(15)
Ir52 N51 C51 C52 -134.4(10)
Ir51 N51 C51 C52 133.5(10)
Ir52 N51 C51 C59 43.3(15)
Ir51 N51 C51 C59 -48.8(13)
N51 C51 C52 C53 179.0(11)
C59 C51 C52 C53 1.2(19)
C51 C52 C53 C54 1(2)
C52 C53 C54 C60 0(2)
C60 C55 C56 C57 -7(2)
C55 C56 C57 C58 5(2)
Ir51 N52 C58 C57 -128.5(12)
Ir52 N52 C58 C57 136.4(11)
Ir51 N52 C58 C59 51.7(13)
Ir52 N52 C58 C59 -43.5(15)
C56 C57 C58 N52 178.2(12)
C56 C57 C58 C59 -2.0(19)
N51 C51 C59 C60 179.1(10)
C52 C51 C59 C60 -3.1(17)
N51 C51 C59 C58 1.7(18)
C52 C51 C59 C58 179.5(11)
N52 C58 C59 C51 -1.1(17)
C57 C58 C59 C51 179.1(11)
N52 C58 C59 C60 -178.4(11)
C57 C58 C59 C60 1.8(17)
C53 C54 C60 C59 -1.7(19)
C53 C54 C60 C55 -176.4(13)
C51 C59 C60 C54 3.4(17)
C58 C59 C60 C54 -179.2(11)
C51 C59 C60 C55 178.5(11)
C58 C59 C60 C55 -4.2(17)
C56 C55 C60 C54 -178.1(12)
C56 C55 C60 C59 6.9(18)
C64 P51 C61 C62 52.8(10)
C67 P51 C61 C62 164.9(9)
Ir51 P51 C61 C62 -69.9(9)
C64 P51 C61 C63 -74.1(10)
C67 P51 C61 C63 37.9(10)
Ir51 P51 C61 C63 163.2(8)
C61 P51 C64 C65 -86.9(11)
C67 P51 C64 C65 162.3(10)
Ir51 P51 C64 C65 37.4(11)
C61 P51 C64 C66 44.6(11)
C67 P51 C64 C66 -66.3(10)
Ir51 P51 C64 C66 168.8(8)
C64 P51 C67 C68 -169.9(9)
C61 P51 C67 C68 74.1(10)
Ir51 P51 C67 C68 -48.9(10)
C64 P51 C67 C69 -51.0(11)
C61 P51 C67 C69 -166.9(10)
Ir51 P51 C67 C69 70.0(10)
C76 P52 C70 C71 -174.4(10)
C73 P52 C70 C71 -63.3(12)
Ir52 P52 C70 C71 53.7(12)
C76 P52 C70 C72 61.3(10)
C73 P52 C70 C72 172.4(9)
Ir52 P52 C70 C72 -70.7(10)
C76 P52 C73 C74 -51.7(11)
C70 P52 C73 C74 -163.4(10)
Ir52 P52 C73 C74 72.5(10)
C76 P52 C73 C75 78.3(11)
C70 P52 C73 C75 -33.5(12)
Ir52 P52 C73 C75 -157.6(9)
C70 P52 C76 C77 -83.9(11)
C73 P52 C76 C77 166.2(9)
Ir52 P52 C76 C77 48.5(10)
C70 P52 C76 C78 46.4(11)
C73 P52 C76 C78 -63.4(10)
Ir52 P52 C76 C78 178.8(8)
N52 Ir51 C79 O51 2(13)
N51 Ir51 C79 O51 -11(12)
P51 Ir51 C79 O51 161(12)
Ir52 Ir51 C79 O51 36(12)
N51 Ir52 C81 O53 -26(14)
C82 Ir52 C81 O53 69(13)
N52 Ir52 C81 O53 -82(13)
P52 Ir52 C81 O53 161(13)
Ir51 Ir52 C81 O53 -32(13)
O5 S1 C33 F1 56.3(13)
O6 S1 C33 F1 179.0(11)
O4 S1 C33 F1 -63.2(13)
O5 S1 C33 F3 -175.4(11)
O6 S1 C33 F3 -52.6(13)
O4 S1 C33 F3 65.2(13)
O5 S1 C33 F2 -62.5(11)
O6 S1 C33 F2 60.2(11)
O4 S1 C33 F2 178.0(10)
C29 Ir1 Ir2 C31 -95.9(7)
N1 Ir1 Ir2 C31 85.1(6)
N2 Ir1 Ir2 C31 -173.8(6)
P1 Ir1 Ir2 C31 12.4(5)
C29 Ir1 Ir2 N2 77.8(5)
N1 Ir1 Ir2 N2 -101.1(4)
P1 Ir1 Ir2 N2 -173.9(3)
C29 Ir1 Ir2 C32 -0.1(5)
N1 Ir1 Ir2 C32 -179.1(5)
N2 Ir1 Ir2 C32 -78.0(5)
P1 Ir1 Ir2 C32 108.1(4)
C29 Ir1 Ir2 N1 179.0(5)
N2 Ir1 Ir2 N1 101.1(4)
P1 Ir1 Ir2 N1 -72.8(3)
C29 Ir1 Ir2 P2 115.9(5)
N1 Ir1 Ir2 P2 -63.1(4)
N2 Ir1 Ir2 P2 38.0(4)
P1 Ir1 Ir2 P2 -135.8(2)
C29 Ir1 P1 C14 155.5(6)
N1 Ir1 P1 C14 -12.7(5)
N2 Ir1 P1 C14 -18(2)
Ir2 Ir1 P1 C14 37.9(5)
C29 Ir1 P1 C11 -90.0(5)
N1 Ir1 P1 C11 101.7(4)
N2 Ir1 P1 C11 96(2)
Ir2 Ir1 P1 C11 152.4(4)
C29 Ir1 P1 C17 28.0(6)
N1 Ir1 P1 C17 -140.2(5)
N2 Ir1 P1 C17 -146(2)
Ir2 Ir1 P1 C17 -89.6(4)
C31 Ir2 P2 C20 -61.4(7)
N2 Ir2 P2 C20 119.5(6)
C32 Ir2 P2 C20 -153.0(6)
N1 Ir2 P2 C20 39.8(6)
Ir1 Ir2 P2 C20 89.0(6)
C31 Ir2 P2 C26 63.3(7)
N2 Ir2 P2 C26 -115.8(6)
C32 Ir2 P2 C26 -28.3(6)
N1 Ir2 P2 C26 164.5(5)
Ir1 Ir2 P2 C26 -146.3(5)
C31 Ir2 P2 C23 -178.6(7)
N2 Ir2 P2 C23 2.4(5)
C32 Ir2 P2 C23 89.8(6)
N1 Ir2 P2 C23 -77.4(5)
Ir1 Ir2 P2 C23 -28.2(6)
C29 Ir1 N1 C1 119.9(16)
N2 Ir1 N1 C1 72.1(8)
P1 Ir1 N1 C1 -107.3(7)
Ir2 Ir1 N1 C1 123.4(8)
C29 Ir1 N1 Ir2 -3.5(17)
N2 Ir1 N1 Ir2 -51.3(3)
P1 Ir1 N1 Ir2 129.28(17)
C31 Ir2 N1 C1 141.6(9)
N2 Ir2 N1 C1 -55.4(8)
C32 Ir2 N1 C1 -107.6(11)
P2 Ir2 N1 C1 44.7(8)
Ir1 Ir2 N1 C1 -109.5(8)
C31 Ir2 N1 Ir1 -108.9(4)
N2 Ir2 N1 Ir1 54.1(3)
C32 Ir2 N1 Ir1 1.8(9)
P2 Ir2 N1 Ir1 154.23(14)
C31 Ir2 N2 C8 125.9(18)
C32 Ir2 N2 C8 -147.8(9)
N1 Ir2 N2 C8 54.5(8)
P2 Ir2 N2 C8 -57.2(8)
Ir1 Ir2 N2 C8 106.3(9)
C31 Ir2 N2 Ir1 19.5(18)
C32 Ir2 N2 Ir1 105.9(4)
N1 Ir2 N2 Ir1 -51.9(3)
P2 Ir2 N2 Ir1 -163.50(16)
C29 Ir1 N2 C8 124.8(7)
N1 Ir1 N2 C8 -67.2(7)
P1 Ir1 N2 C8 -61(3)
Ir2 Ir1 N2 C8 -121.5(7)
C29 Ir1 N2 Ir2 -113.7(4)
N1 Ir1 N2 Ir2 54.3(3)
P1 Ir1 N2 Ir2 60(3)
Ir1 N1 C1 C2 127.5(9)
Ir2 N1 C1 C2 -142.4(9)
Ir1 N1 C1 C9 -50.6(12)
Ir2 N1 C1 C9 39.4(13)
N1 C1 C2 C3 176.6(10)
C9 C1 C2 C3 -5.2(17)
C1 C2 C3 C4 4.2(19)
C2 C3 C4 C10 -3(2)
C10 C5 C6 C7 0.3(18)
C5 C6 C7 C8 0.0(17)
C6 C7 C8 C9 1.6(17)
C6 C7 C8 N2 -179.3(9)
Ir2 N2 C8 C9 -42.6(14)
Ir1 N2 C8 C9 45.6(12)
Ir2 N2 C8 C7 138.4(8)
Ir1 N2 C8 C7 -133.4(8)
C7 C8 C9 C10 -3.7(17)
N2 C8 C9 C10 177.3(10)
C7 C8 C9 C1 -179.9(10)
N2 C8 C9 C1 1.2(17)
C2 C1 C9 C8 -178.4(10)
N1 C1 C9 C8 -0.1(16)
C2 C1 C9 C10 5.3(16)
N1 C1 C9 C10 -176.5(10)
C3 C4 C10 C9 4(2)
C3 C4 C10 C5 178.6(12)
C8 C9 C10 C4 179.4(11)
C1 C9 C10 C4 -4.5(17)
C8 C9 C10 C5 4.0(17)
C1 C9 C10 C5 -179.8(10)
C6 C5 C10 C4 -177.3(12)
C6 C5 C10 C9 -2.2(18)
C14 P1 C11 C12 70.1(9)
C17 P1 C11 C12 -174.2(8)
Ir1 P1 C11 C12 -51.3(9)
C14 P1 C11 C13 -165.5(9)
C17 P1 C11 C13 -49.8(10)
Ir1 P1 C11 C13 73.1(9)
C11 P1 C14 C16 166.6(9)
C17 P1 C14 C16 53.2(10)
Ir1 P1 C14 C16 -76.5(9)
C11 P1 C14 C15 40.0(10)
C17 P1 C14 C15 -73.3(10)
Ir1 P1 C14 C15 156.9(8)
C14 P1 C17 C19 -78.0(10)
C11 P1 C17 C19 170.6(9)
Ir1 P1 C17 C19 51.7(9)
C14 P1 C17 C18 56.7(10)
C11 P1 C17 C18 -54.7(10)
Ir1 P1 C17 C18 -173.6(8)
C26 P2 C20 C22 -61.0(13)
C23 P2 C20 C22 -173.4(11)
Ir2 P2 C20 C22 68.8(12)
C26 P2 C20 C21 171.5(10)
C23 P2 C20 C21 59.2(12)
Ir2 P2 C20 C21 -58.6(11)
C20 P2 C23 C24 161.7(10)
C26 P2 C23 C24 49.3(11)
Ir2 P2 C23 C24 -75.2(10)
C20 P2 C23 C25 35.3(12)
C26 P2 C23 C25 -77.1(11)
Ir2 P2 C23 C25 158.4(9)
C20 P2 C26 C28 -48.7(13)
C23 P2 C26 C28 63.5(12)
Ir2 P2 C26 C28 -177.8(9)
C20 P2 C26 C27 77.4(13)
C23 P2 C26 C27 -170.5(11)
Ir2 P2 C26 C27 -51.8(13)
N1 Ir1 C29 O1 75(15)
N2 Ir1 C29 O1 120(14)
P1 Ir1 C29 O1 -59(14)
Ir2 Ir1 C29 O1 72(14)
N2 Ir2 C31 O3 45(20)
C32 Ir2 C31 O3 -40(19)
N1 Ir2 C31 O3 113(19)
P2 Ir2 C31 O3 -132(19)
Ir1 Ir2 C31 O3 62(19)
O56 S51 C83 F4 62.4(15)
O55 S51 C83 F4 -175.0(13)
O54 S51 C83 F4 -56.4(15)
O56 S51 C83 F5 -173.5(12)
O55 S51 C83 F5 -50.9(14)
O54 S51 C83 F5 67.6(14)
O56 S51 C83 F6 -56.6(12)
O55 S51 C83 F6 66.0(12)
O54 S51 C83 F6 -175.5(10)
C92 O90 C91 C90 -176.2(16)
C91 O90 C92 C93 -171.2(18)
